data_7219688
loop_
_publ_author_name
'Zhang, Lina'
'Zhang, Chao'
'Zhang, Bin'
'Du, Chenxia'
'Hou, Hongwei'

_publ_section_title
;
 Two series of pH-dependent lanthanide complexes showing solvent-induced
 single crystal to single crystal transformation, sorption and
 luminescence properties
;
_journal_issue 14
_journal_name_full CrystEngComm
_journal_page_first 2837
_journal_paper_doi 10.1039/C5CE00263J
_journal_volume 17
_journal_year 2015
_chemical_formula_moiety 'C75 H60 Ce2 N2 O22, C3 H7 N O, C3 N O'
_chemical_formula_sum 'C81 H74 Ce2 N4 O24'
_chemical_formula_weight 1767.63
_chemical_name_systematic
;
 ? 
;
_space_group_crystal_system monoclinic
_space_group_IT_number 14
_space_group_name_Hall '-P 2ybc'
_space_group_name_H-M_alt 'P 1 21/c 1'
_symmetry_space_group_name_Hall '-P 2ybc'
_symmetry_space_group_name_H-M 'P 1 21/c 1'
_atom_sites_solution_hydrogens geom
_atom_sites_solution_primary direct
_atom_sites_solution_secondary difmap
_audit_creation_date 2015-01-12
_audit_creation_method
;
  Olex2 1.2
  (compiled 2012.05.09 svn.r2324, GUI svn.r4230)
;
_audit_update_record
;
2015-01-16 deposited with the CCDC.
2015-03-02 downloaded from the CCDC.
;
_cell_angle_alpha 90.00
_cell_angle_beta 106.9678(17)
_cell_angle_gamma 90.00
_cell_formula_units_Z 4
_cell_length_a 14.2831(2)
_cell_length_b 29.8625(4)
_cell_length_c 18.2631(3)
_cell_measurement_reflns_used 13151
_cell_measurement_temperature 291(2)
_cell_measurement_theta_max 69.1750
_cell_measurement_theta_min 3.5340
_cell_volume 7450.6(2)
_computing_cell_refinement
;
CrysAlisPro, Agilent Technologies,
Version 1.171.36.28 (release 01-02-2013 CrysAlis171 .NET)
(compiled Feb  1 2013,16:14:44)
;
_computing_data_collection
;
CrysAlisPro, Agilent Technologies,
Version 1.171.36.28 (release 01-02-2013 CrysAlis171 .NET)
(compiled Feb  1 2013,16:14:44)
;
_computing_data_reduction
;
CrysAlisPro, Agilent Technologies,
Version 1.171.36.28 (release 01-02-2013 CrysAlis171 .NET)
(compiled Feb  1 2013,16:14:44)
;
_computing_molecular_graphics
;
O. V. Dolomanov, L. J. Bourhis, R. J. Gildea, J. A. K. Howard and H. Puschmann,
OLEX2: a complete structure solution, refinement and analysis program.
J. Appl. Cryst. (2009). 42, 339-341.
;
_computing_publication_material
;
O. V. Dolomanov, L. J. Bourhis, R. J. Gildea, J. A. K. Howard and H. Puschmann,
OLEX2: a complete structure solution, refinement and analysis program.
J. Appl. Cryst. (2009). 42, 339-341.
;
_computing_structure_refinement
;
XL, G.M. Sheldrick, Acta Cryst.
(2008). A64, 112-122
;
_computing_structure_solution
;
XS, G.M. Sheldrick, Acta Cryst.
(2008). A64, 112-122
;
_diffrn_ambient_temperature 291.15
_diffrn_detector_area_resol_mean 16.2312
_diffrn_measured_fraction_theta_full 0.998
_diffrn_measured_fraction_theta_max 0.998
_diffrn_measurement_details
;
  1 omega  -34.00   31.00   1.0000    5.0000
omega____ theta____ kappa____ phi______ frames
    -      -36.5098   37.0000  -60.0000 65

  2 omega  -45.00  -19.00   1.0000    5.0000
omega____ theta____ kappa____ phi______ frames
    -      -36.5098  -57.0000    0.0000 26

  3 omega -113.00  -33.00   1.0000    5.0000
omega____ theta____ kappa____ phi______ frames
    -      -36.5098  178.0000 -120.0000 80

  4 omega -105.00  -67.00   1.0000    5.0000
omega____ theta____ kappa____ phi______ frames
    -      -36.5098  -57.0000    0.0000 38

  5 omega -115.00  -83.00   1.0000   35.0500
omega____ theta____ kappa____ phi______ frames
    -      -42.5000  -30.0000  -30.0000 32

  6 omega  -64.00  -19.00   1.0000   35.0500
omega____ theta____ kappa____ phi______ frames
    -      -42.5000  -30.0000  -30.0000 45

  7 omega -119.00  -81.00   1.0000   35.0500
omega____ theta____ kappa____ phi______ frames
    -      -42.5000  178.0000 -180.0000 38

  8 omega   54.00   86.00   1.0000   35.0500
omega____ theta____ kappa____ phi______ frames
    -      105.5695  -30.0000  150.0000 32

  9 omega  103.00  178.00   1.0000   35.0500
omega____ theta____ kappa____ phi______ frames
    -      105.5695  111.0000 -180.0000 75

 10 omega   60.00  141.00   1.0000   35.0500
omega____ theta____ kappa____ phi______ frames
    -      105.5695  178.0000  -60.0000 81

 11 omega  132.00  178.00   1.0000   35.0500
omega____ theta____ kappa____ phi______ frames
    -      105.5695   30.0000 -180.0000 46

 12 omega   58.00   88.00   1.0000   35.0500
omega____ theta____ kappa____ phi______ frames
    -      105.5695  -94.0000    0.0000 30

 13 omega   76.00  103.00   1.0000   35.0500
omega____ theta____ kappa____ phi______ frames
    -      105.5695   30.0000 -180.0000 27

 14 omega   39.00   90.00   1.0000   35.0500
omega____ theta____ kappa____ phi______ frames
    -      105.5695  -30.0000   90.0000 51

 15 omega   62.00   88.00   1.0000   35.0500
omega____ theta____ kappa____ phi______ frames
    -      105.5695  -30.0000   30.0000 26

 16 omega   34.00   96.00   1.0000   35.0500
omega____ theta____ kappa____ phi______ frames
    -      105.5695  -45.0000  -90.0000 62

 17 omega   35.00  107.00   1.0000   35.0500
omega____ theta____ kappa____ phi______ frames
    -      105.5695  -94.0000  -90.0000 72

 18 omega   46.00   79.00   1.0000   35.0500
omega____ theta____ kappa____ phi______ frames
    -      105.5695  -45.0000   30.0000 33
;
_diffrn_measurement_device_type 'Xcalibur, Eos, Gemini'
_diffrn_measurement_method '\w scans'
_diffrn_orient_matrix_UB_11 0.0455942000
_diffrn_orient_matrix_UB_12 0.0424744000
_diffrn_orient_matrix_UB_13 0.0440046000
_diffrn_orient_matrix_UB_21 0.0428931000
_diffrn_orient_matrix_UB_22 -0.0282299000
_diffrn_orient_matrix_UB_23 0.0726879000
_diffrn_orient_matrix_UB_31 0.0938156000
_diffrn_orient_matrix_UB_32 -0.0077311000
_diffrn_orient_matrix_UB_33 -0.0236461000
_diffrn_radiation_monochromator graphite
_diffrn_radiation_type 'Cu K\a'
_diffrn_radiation_wavelength 1.5418
_diffrn_reflns_av_R_equivalents 0.0258
_diffrn_reflns_av_unetI/netI 0.0353
_diffrn_reflns_limit_h_max 16
_diffrn_reflns_limit_h_min -10
_diffrn_reflns_limit_k_max 35
_diffrn_reflns_limit_k_min -35
_diffrn_reflns_limit_l_max 20
_diffrn_reflns_limit_l_min -21
_diffrn_reflns_number 27596
_diffrn_reflns_theta_full 66.60
_diffrn_reflns_theta_max 66.60
_diffrn_reflns_theta_min 3.23
_diffrn_source 'Enhance (Cu) X-ray Source'
_exptl_absorpt_coefficient_mu 10.024
_exptl_absorpt_correction_T_max 0.46000
_exptl_absorpt_correction_T_min 0.27800
_exptl_absorpt_correction_type multi-scan
_exptl_absorpt_process_details
;
CrysAlisPro, Agilent Technologies,
Version 1.171.36.28 (release 01-02-2013 CrysAlis171 .NET)
(compiled Feb  1 2013,16:14:44)
Empirical absorption correction using spherical harmonics,
 implemented in SCALE3 ABSPACK scaling algorithm.
;
_exptl_crystal_colour 'pale yellow'
_exptl_crystal_density_diffrn 1.570
_exptl_crystal_density_method 'not measured'
_exptl_crystal_description prism
_exptl_crystal_F_000 3556
_exptl_crystal_size_max 0.20
_exptl_crystal_size_mid 0.20
_exptl_crystal_size_min 0.10
_refine_diff_density_max 1.138
_refine_diff_density_min -0.942
_refine_diff_density_rms 0.093
_refine_ls_extinction_method none
_refine_ls_goodness_of_fit_ref 1.029
_refine_ls_hydrogen_treatment noref
_refine_ls_matrix_type full
_refine_ls_number_parameters 1009
_refine_ls_number_reflns 13135
_refine_ls_number_restraints 61
_refine_ls_restrained_S_all 1.056
_refine_ls_R_factor_all 0.0449
_refine_ls_R_factor_gt 0.0380
_refine_ls_shift/su_max 0.002
_refine_ls_shift/su_mean 0.000
_refine_ls_structure_factor_coef Fsqd
_refine_ls_weighting_details 'calc w=1/[\s^2^(Fo^2^)+(0.0597P)^2^+9.8299P] where P=(Fo^2^+2Fc^2^)/3'
_refine_ls_weighting_scheme calc
_refine_ls_wR_factor_gt 0.1012
_refine_ls_wR_factor_ref 0.1063
_reflns_number_gt 11466
_reflns_number_total 13135
_reflns_threshold_expression >2sigma(I)
_cod_data_source_file c5ce00263j2.cif
_cod_data_source_block Ce-p21c
_cod_depositor_comments 'Adding full bibliography for 7219688--7219700.cif.'
_cod_original_cell_volume 7450.7(2)
_cod_database_code 7219688
_chemical_oxdiff_formula C30H30O6N2Ce1
_reflns_odcompleteness_completeness 99.89
_reflns_odcompleteness_iscentric 1
_reflns_odcompleteness_theta 64.99

loop_
_space_group_symop_id
_space_group_symop_operation_xyz
1 'x, y, z'
2 '-x, y+1/2, -z+1/2'
3 '-x, -y, -z'
4 'x, -y-1/2, z-1/2'

loop_
_atom_site_label
_atom_site_type_symbol
_atom_site_fract_x
_atom_site_fract_y
_atom_site_fract_z
_atom_site_U_iso_or_equiv
_atom_site_adp_type
_atom_site_occupancy
_atom_site_symmetry_multiplicity
_atom_site_calc_flag
_atom_site_refinement_flags
Ce1 Ce 0.187150(14) 0.257543(7) 0.825752(12) 0.02352(7) Uani 1 1 d .
Ce2 Ce 0.326315(14) 0.332102(7) 0.678417(13) 0.02435(7) Uani 1 1 d .
O1 O 0.3283(3) 0.25204(11) 0.6664(2) 0.0465(8) Uani 1 1 d .
O2 O 0.2542(2) 0.21386(10) 0.7371(2) 0.0426(8) Uani 1 1 d .
O3 O 0.2580(2) 0.12715(10) 0.7284(2) 0.0468(9) Uani 1 1 d D
H3 H 0.244(4) 0.1525(8) 0.738(3) 0.044(15) Uiso 1 1 d D
O4 O 0.3404(2) 0.40356(10) 0.6121(2) 0.0439(8) Uani 1 1 d .
O5 O 0.4391(2) 0.39991(10) 0.72944(19) 0.0412(7) Uani 1 1 d .
O6 O 0.5508(3) 0.46597(10) 0.7877(2) 0.0414(7) Uani 1 1 d D
H6 H 0.521(3) 0.4423(10) 0.786(3) 0.042(14) Uiso 1 1 d D
O7 O 0.1803(3) 0.33910(11) 0.8286(2) 0.0451(8) Uani 1 1 d .
O8 O 0.2462(2) 0.37843(10) 0.7534(2) 0.0436(8) Uani 1 1 d .
O9 O 0.2231(3) 0.46334(11) 0.7423(3) 0.0569(11) Uani 1 1 d .
H9 H 0.2422 0.4385 0.7337 0.085 Uiso 1 1 calc R
O10 O 0.1972(2) 0.18194(10) 0.89123(19) 0.0428(8) Uani 1 1 d .
O11 O 0.0845(2) 0.18608(10) 0.77997(19) 0.0400(7) Uani 1 1 d .
O12 O -0.0407(2) 0.12350(10) 0.7346(2) 0.0434(8) Uani 1 1 d D
H12 H -0.007(4) 0.1462(12) 0.739(3) 0.055(17) Uiso 1 1 d D
O13 O 0.3703(3) 0.30086(12) 0.8094(2) 0.0524(9) Uani 1 1 d .
O14 O 0.3647(2) 0.24931(14) 0.8923(2) 0.0554(10) Uani 1 1 d .
O15 O 0.5178(2) 0.22374(11) 0.9948(2) 0.0427(8) Uani 1 1 d D
H15 H 0.4608(14) 0.2231(18) 0.968(3) 0.042(14) Uiso 1 1 d D
O16 O 0.1493(2) 0.32251(13) 0.6224(2) 0.0533(9) Uani 1 1 d .
O17 O 0.0908(2) 0.28068(13) 0.6986(2) 0.0506(9) Uani 1 1 d .
O18 O -0.0906(2) 0.26113(15) 0.6645(2) 0.0562(11) Uani 1 1 d .
H18 H -0.0321 0.2602 0.6879 0.084 Uiso 1 1 calc R
O19 O 0.0247(3) 0.26649(14) 0.8457(3) 0.0588(10) Uani 1 1 d .
O20 O 0.2188(3) 0.27668(13) 0.9659(2) 0.0564(9) Uani 1 1 d U
O21 O 0.3065(3) 0.30770(11) 0.54054(19) 0.0431(8) Uani 1 1 d D
H21A H 0.3012 0.2785 0.5365 0.065 Uiso 1 1 d R
H21B H 0.284(5) 0.316(2) 0.4925(14) 0.08(2) Uiso 1 1 d D
O22 O 0.4946(3) 0.31629(15) 0.6618(3) 0.0619(11) Uani 1 1 d D
H22A H 0.4878 0.3036 0.6185 0.093 Uiso 1 1 d R
H22B H 0.550(3) 0.331(2) 0.679(4) 0.08(2) Uiso 1 1 d D
O23 O 0.3321(3) 0.64223(19) 0.2995(3) 0.0848(15) Uani 1 1 d .
O24 O 0.2728(12) 0.4460(5) 1.0171(10) 0.307(8) Uiso 1 1 d D
N1 N -0.1361(3) 0.27066(18) 0.8342(3) 0.0544(11) Uani 1 1 d U
N2 N 0.1327(6) 0.3178(3) 1.0278(5) 0.099(2) Uani 1 1 d U
N3 N 0.2341(4) 0.58398(17) 0.3076(3) 0.0640(13) Uani 1 1 d U
N4 N 0.3690(9) 0.4256(4) 0.9711(7) 0.160(4) Uiso 1 1 d DU
C1 C 0.3136(3) 0.21675(14) 0.6984(3) 0.0339(9) Uani 1 1 d .
C2 C 0.3705(3) 0.17616(14) 0.6913(3) 0.0345(9) Uani 1 1 d .
C3 C 0.4546(4) 0.18067(15) 0.6705(3) 0.0411(11) Uani 1 1 d .
H3A H 0.4731 0.2090 0.6589 0.049 Uiso 1 1 calc R
C4 C 0.5139(4) 0.14392(16) 0.6660(3) 0.0428(11) Uani 1 1 d .
C5 C 0.6018(4) 0.1489(2) 0.6464(4) 0.0603(16) Uani 1 1 d .
H5 H 0.6222 0.1773 0.6369 0.072 Uiso 1 1 calc R
C6 C 0.6573(4) 0.1126(2) 0.6413(4) 0.0670(18) Uani 1 1 d .
H6A H 0.7156 0.1165 0.6291 0.080 Uiso 1 1 calc R
C7 C 0.6273(4) 0.0703(2) 0.6539(4) 0.0565(14) Uani 1 1 d .
H7 H 0.6648 0.0457 0.6488 0.068 Uiso 1 1 calc R
C8 C 0.5436(4) 0.06386(17) 0.6738(3) 0.0462(12) Uani 1 1 d .
H8 H 0.5252 0.0349 0.6826 0.055 Uiso 1 1 calc R
C9 C 0.4840(3) 0.10044(15) 0.6812(3) 0.0367(10) Uani 1 1 d .
C10 C 0.3967(3) 0.09529(14) 0.7039(3) 0.0356(10) Uani 1 1 d .
C11 C 0.3423(3) 0.13248(14) 0.7079(3) 0.0352(10) Uani 1 1 d .
C12 C 0.3651(3) 0.04944(14) 0.7247(3) 0.0370(10) Uani 1 1 d .
H12A H 0.3035 0.0527 0.7366 0.044 Uiso 1 1 calc R
H12B H 0.3536 0.0300 0.6804 0.044 Uiso 1 1 calc R
C13 C 0.5613(3) 0.52696(13) 0.7079(3) 0.0331(9) Uani 1 1 d .
C14 C 0.5320(3) 0.54775(14) 0.6349(3) 0.0362(10) Uani 1 1 d .
C15 C 0.5763(4) 0.58754(15) 0.6179(3) 0.0442(11) Uani 1 1 d .
H15A H 0.6288 0.6000 0.6550 0.053 Uiso 1 1 calc R
C16 C 0.5429(4) 0.60764(17) 0.5480(4) 0.0552(14) Uani 1 1 d .
H16 H 0.5730 0.6337 0.5385 0.066 Uiso 1 1 calc R
C17 C 0.4647(5) 0.58999(19) 0.4908(4) 0.0593(15) Uani 1 1 d .
H17 H 0.4408 0.6049 0.4444 0.071 Uiso 1 1 calc R
C18 C 0.4234(4) 0.55060(18) 0.5033(3) 0.0533(13) Uani 1 1 d .
H18A H 0.3728 0.5381 0.4644 0.064 Uiso 1 1 calc R
C19 C 0.4563(4) 0.52857(15) 0.5745(3) 0.0409(10) Uani 1 1 d .
C20 C 0.4180(3) 0.48671(15) 0.5869(3) 0.0404(11) Uani 1 1 d .
H20 H 0.3707 0.4732 0.5469 0.049 Uiso 1 1 calc R
C21 C 0.4484(3) 0.46530(14) 0.6563(3) 0.0342(9) Uani 1 1 d .
C22 C 0.5210(3) 0.48627(14) 0.7177(3) 0.0322(9) Uani 1 1 d .
C23 C 0.4064(3) 0.42086(14) 0.6657(3) 0.0347(10) Uani 1 1 d .
C24 C 0.1931(3) 0.37496(14) 0.7976(3) 0.0342(9) Uani 1 1 d .
C25 C 0.1421(3) 0.41615(14) 0.8125(3) 0.0336(9) Uani 1 1 d .
C26 C 0.0757(4) 0.41328(16) 0.8536(3) 0.0474(12) Uani 1 1 d .
H26 H 0.0650 0.3858 0.8736 0.057 Uiso 1 1 calc R
C27 C 0.0236(4) 0.45085(17) 0.8661(4) 0.0508(13) Uani 1 1 d .
C28 C -0.0458(6) 0.4476(3) 0.9072(5) 0.083(2) Uani 1 1 d U
H28 H -0.0551 0.4203 0.9286 0.100 Uiso 1 1 calc R
C29 C -0.0996(7) 0.4840(3) 0.9160(5) 0.094(2) Uani 1 1 d U
H29 H -0.1475 0.4810 0.9409 0.113 Uiso 1 1 calc R
C30 C -0.0828(5) 0.5256(2) 0.8877(4) 0.0704(17) Uani 1 1 d U
H30 H -0.1176 0.5505 0.8957 0.084 Uiso 1 1 calc R
C31 C -0.0165(4) 0.53003(16) 0.8490(3) 0.0465(12) Uani 1 1 d .
H31 H -0.0062 0.5581 0.8308 0.056 Uiso 1 1 calc R
C32 C 0.0383(3) 0.49283(15) 0.8352(3) 0.0366(10) Uani 1 1 d .
C33 C 0.1049(3) 0.49599(14) 0.7913(3) 0.0339(9) Uani 1 1 d .
C34 C 0.1579(3) 0.45880(14) 0.7826(3) 0.0351(10) Uani 1 1 d .
C35 C 0.1161(3) 0.53958(14) 0.7516(3) 0.0364(10) Uani 1 1 d .
H35A H 0.1658 0.5354 0.7257 0.044 Uiso 1 1 calc R
H35B H 0.1396 0.5624 0.7905 0.044 Uiso 1 1 calc R
C36 C -0.0234(3) 0.05688(13) 0.8064(3) 0.0319(9) Uani 1 1 d .
C37 C 0.0285(3) 0.03178(14) 0.8720(3) 0.0350(10) Uani 1 1 d .
C38 C 0.0010(4) -0.01249(15) 0.8876(3) 0.0441(11) Uani 1 1 d .
H38 H -0.0548 -0.0255 0.8549 0.053 Uiso 1 1 calc R
C39 C 0.0548(5) -0.03577(16) 0.9490(4) 0.0554(14) Uani 1 1 d .
H39 H 0.0371 -0.0650 0.9563 0.066 Uiso 1 1 calc R
C40 C 0.1369(4) -0.01675(18) 1.0020(4) 0.0570(14) Uani 1 1 d .
H40 H 0.1726 -0.0332 1.0441 0.068 Uiso 1 1 calc R
C41 C 0.1635(4) 0.02539(17) 0.9916(3) 0.0487(12) Uani 1 1 d .
H41 H 0.2165 0.0383 1.0277 0.058 Uiso 1 1 calc R
C42 C 0.1116(3) 0.05060(15) 0.9260(3) 0.0377(10) Uani 1 1 d .
C43 C 0.1418(3) 0.09407(15) 0.9141(3) 0.0362(10) Uani 1 1 d .
H43 H 0.1960 0.1065 0.9497 0.043 Uiso 1 1 calc R
C44 C 0.0930(3) 0.11850(13) 0.8512(3) 0.0310(9) Uani 1 1 d .
C45 C 0.0093(3) 0.09967(13) 0.7966(3) 0.0313(9) Uani 1 1 d .
C46 C 0.1271(3) 0.16434(13) 0.8404(3) 0.0321(9) Uani 1 1 d .
C47 C 0.4104(3) 0.27892(16) 0.8688(3) 0.0405(11) Uani 1 1 d .
C48 C 0.5140(3) 0.28829(15) 0.9139(2) 0.0325(9) Uani 1 1 d .
C49 C 0.5601(4) 0.32582(16) 0.8990(3) 0.0408(11) Uani 1 1 d .
H49 H 0.5285 0.3441 0.8581 0.049 Uiso 1 1 calc R
C50 C 0.6553(3) 0.33723(16) 0.9452(3) 0.0417(11) Uani 1 1 d .
C51 C 0.6971(5) 0.3793(2) 0.9382(4) 0.0621(16) Uani 1 1 d .
H51 H 0.6634 0.3991 0.9005 0.075 Uiso 1 1 calc R
C52 C 0.7856(5) 0.3911(2) 0.9859(5) 0.073(2) Uani 1 1 d .
H52 H 0.8113 0.4192 0.9817 0.088 Uiso 1 1 calc R
C53 C 0.8383(4) 0.3610(2) 1.0412(4) 0.0664(18) Uani 1 1 d .
H53 H 0.8994 0.3693 1.0731 0.080 Uiso 1 1 calc R
C54 C 0.8016(3) 0.31923(18) 1.0495(3) 0.0484(13) Uani 1 1 d .
H54 H 0.8382 0.2994 1.0860 0.058 Uiso 1 1 calc R
C55 C 0.7071(3) 0.30650(16) 1.0017(3) 0.0354(10) Uani 1 1 d .
C56 C 0.6622(3) 0.26571(14) 1.0143(2) 0.0296(9) Uani 1 1 d .
C57 C 0.5648(3) 0.25909(14) 0.9750(3) 0.0306(9) Uani 1 1 d .
C58 C 0.7165(3) 0.23132(16) 1.0723(2) 0.0346(9) Uani 1 1 d .
H58A H 0.6704 0.2085 1.0772 0.041 Uiso 1 1 calc R
H58B H 0.7413 0.2459 1.1216 0.041 Uiso 1 1 calc R
C59 C -0.1980(3) 0.29147(14) 0.5523(2) 0.0293(8) Uani 1 1 d .
C60 C -0.2139(3) 0.32041(14) 0.4880(2) 0.0293(8) Uani 1 1 d .
C61 C -0.3087(3) 0.33122(15) 0.4398(3) 0.0377(10) Uani 1 1 d .
H61 H -0.3634 0.3187 0.4498 0.045 Uiso 1 1 calc R
C62 C -0.3211(4) 0.35955(18) 0.3791(3) 0.0498(13) Uani 1 1 d .
H62 H -0.3841 0.3665 0.3491 0.060 Uiso 1 1 calc R
C63 C -0.2414(4) 0.3782(2) 0.3611(3) 0.0536(14) Uani 1 1 d .
H63 H -0.2510 0.3966 0.3185 0.064 Uiso 1 1 calc R
C64 C -0.1487(4) 0.36925(18) 0.4067(3) 0.0462(12) Uani 1 1 d .
H64 H -0.0955 0.3821 0.3949 0.055 Uiso 1 1 calc R
C65 C -0.1321(3) 0.34097(15) 0.4710(3) 0.0331(9) Uani 1 1 d .
C66 C -0.0378(3) 0.33410(15) 0.5212(3) 0.0356(10) Uani 1 1 d .
H66 H 0.0154 0.3476 0.5104 0.043 Uiso 1 1 calc R
C67 C -0.0218(3) 0.30831(15) 0.5853(3) 0.0344(9) Uani 1 1 d .
C68 C -0.1041(3) 0.28675(16) 0.6006(3) 0.0357(10) Uani 1 1 d .
C69 C 0.0798(3) 0.30379(16) 0.6385(3) 0.0381(10) Uani 1 1 d .
C70 C -0.0581(4) 0.2496(2) 0.8326(4) 0.0549(14) Uani 1 1 d .
H70 H -0.0642 0.2193 0.8206 0.066 Uiso 1 1 calc R
C71 C -0.2317(5) 0.2495(3) 0.8156(5) 0.084(2) Uani 1 1 d .
H71A H -0.2749 0.2637 0.7714 0.126 Uiso 1 1 calc R
H71B H -0.2579 0.2524 0.8582 0.126 Uiso 1 1 calc R
H71C H -0.2255 0.2183 0.8051 0.126 Uiso 1 1 calc R
C72 C -0.1328(6) 0.3178(3) 0.8505(6) 0.095(2) Uani 1 1 d U
H72A H -0.0793 0.3240 0.8953 0.142 Uiso 1 1 calc R
H72B H -0.1931 0.3269 0.8593 0.142 Uiso 1 1 calc R
H72C H -0.1238 0.3342 0.8078 0.142 Uiso 1 1 calc R
C73 C 0.1983(7) 0.3133(3) 0.9879(5) 0.100(3) Uani 1 1 d U
H73 H 0.2289 0.3388 0.9766 0.120 Uiso 1 1 calc R
C74 C 0.0788(9) 0.2821(4) 1.0440(7) 0.137(4) Uani 1 1 d U
H74A H 0.0103 0.2894 1.0274 0.205 Uiso 1 1 calc R
H74B H 0.0987 0.2766 1.0982 0.205 Uiso 1 1 calc R
H74C H 0.0902 0.2558 1.0177 0.205 Uiso 1 1 calc R
C75 C 0.1119(9) 0.3613(4) 1.0543(7) 0.130(3) Uani 1 1 d U
H75A H 0.1635 0.3818 1.0536 0.196 Uiso 1 1 calc R
H75B H 0.1073 0.3588 1.1055 0.196 Uiso 1 1 calc R
H75C H 0.0510 0.3723 1.0212 0.196 Uiso 1 1 calc R
C76 C 0.3279(13) 0.4654(5) 0.9857(11) 0.198(7) Uiso 1 1 d D
C77 C 0.4316(14) 0.4461(7) 0.9315(11) 0.207(7) Uiso 1 1 d .
C78 C 0.3752(14) 0.3764(5) 0.9813(12) 0.226(7) Uiso 1 1 d DU
C79 C 0.3074(4) 0.6030(3) 0.2901(4) 0.0708(18) Uani 1 1 d .
H79 H 0.3445 0.5847 0.2681 0.085 Uiso 1 1 calc R
C80 C 0.1718(6) 0.6094(3) 0.3395(6) 0.103(2) Uani 1 1 d U
H80A H 0.1967 0.6089 0.3943 0.154 Uiso 1 1 calc R
H80B H 0.1071 0.5968 0.3240 0.154 Uiso 1 1 calc R
H80C H 0.1692 0.6398 0.3217 0.154 Uiso 1 1 calc R
C81 C 0.2137(6) 0.5370(2) 0.2985(6) 0.092(3) Uani 1 1 d .
H81A H 0.2546 0.5236 0.2711 0.138 Uiso 1 1 calc R
H81B H 0.1462 0.5326 0.2703 0.138 Uiso 1 1 calc R
H81C H 0.2266 0.5232 0.3479 0.138 Uiso 1 1 calc R

loop_
_atom_site_aniso_label
_atom_site_aniso_U_11
_atom_site_aniso_U_22
_atom_site_aniso_U_33
_atom_site_aniso_U_23
_atom_site_aniso_U_13
_atom_site_aniso_U_12
Ce1 0.02122(11) 0.01376(11) 0.03189(13) 0.00359(8) 0.00195(8) -0.00122(7)
Ce2 0.02147(12) 0.01355(11) 0.03393(13) 0.00155(8) 0.00168(9) -0.00254(7)
O1 0.069(2) 0.0176(15) 0.054(2) 0.0014(14) 0.0188(18) 0.0001(14)
O2 0.0483(19) 0.0244(15) 0.058(2) -0.0014(14) 0.0194(16) 0.0050(13)
O3 0.0415(18) 0.0223(16) 0.085(3) 0.0114(17) 0.0323(18) 0.0073(14)
O4 0.0451(18) 0.0274(16) 0.049(2) 0.0056(14) -0.0014(15) -0.0140(14)
O5 0.0450(17) 0.0241(15) 0.0484(19) 0.0052(14) 0.0040(14) -0.0112(13)
O6 0.0534(19) 0.0213(15) 0.0452(18) 0.0025(13) 0.0075(15) -0.0109(14)
O7 0.059(2) 0.0183(15) 0.060(2) 0.0091(14) 0.0200(18) 0.0065(13)
O8 0.0501(19) 0.0253(16) 0.060(2) 0.0062(15) 0.0238(17) 0.0113(14)
O9 0.060(2) 0.0241(16) 0.105(3) 0.0200(19) 0.053(2) 0.0155(16)
O10 0.0505(19) 0.0266(15) 0.0423(18) 0.0047(14) -0.0008(15) -0.0157(14)
O11 0.0455(18) 0.0253(15) 0.0425(18) 0.0076(13) 0.0023(14) -0.0117(13)
O12 0.0501(19) 0.0202(15) 0.051(2) 0.0021(14) 0.0013(15) -0.0105(14)
O13 0.057(2) 0.0399(19) 0.0427(19) -0.0005(16) -0.0123(16) 0.0173(16)
O14 0.0266(16) 0.071(3) 0.058(2) 0.013(2) -0.0043(15) -0.0038(16)
O15 0.0237(15) 0.0408(18) 0.056(2) 0.0155(16) -0.0007(14) -0.0019(13)
O16 0.0267(16) 0.054(2) 0.070(3) 0.0043(19) -0.0008(16) -0.0095(15)
O17 0.0318(16) 0.059(2) 0.048(2) 0.0098(18) -0.0083(14) -0.0035(15)
O18 0.0320(17) 0.081(3) 0.043(2) 0.0276(19) -0.0082(14) -0.0175(18)
O19 0.0378(19) 0.064(2) 0.080(3) -0.004(2) 0.0253(19) -0.0043(18)
O20 0.073(3) 0.0459(19) 0.048(2) -0.0006(17) 0.0148(18) 0.0076(18)
O21 0.057(2) 0.0338(17) 0.0336(17) 0.0011(14) 0.0051(15) -0.0048(15)
O22 0.0341(19) 0.056(2) 0.094(3) -0.013(2) 0.0169(19) -0.0075(17)
O23 0.052(2) 0.089(4) 0.112(4) 0.009(3) 0.021(3) -0.022(2)
N1 0.038(2) 0.065(3) 0.063(3) 0.008(2) 0.018(2) 0.003(2)
N2 0.113(5) 0.090(5) 0.103(5) -0.003(4) 0.046(4) 0.016(4)
N3 0.053(3) 0.055(3) 0.089(4) -0.023(3) 0.029(3) -0.013(2)
C1 0.043(2) 0.019(2) 0.036(2) 0.0007(17) 0.0062(19) 0.0000(17)
C2 0.044(2) 0.022(2) 0.038(2) 0.0027(18) 0.0115(19) 0.0022(18)
C3 0.051(3) 0.026(2) 0.049(3) 0.010(2) 0.019(2) -0.001(2)
C4 0.047(3) 0.032(2) 0.054(3) 0.008(2) 0.022(2) 0.004(2)
C5 0.059(3) 0.049(3) 0.086(4) 0.018(3) 0.041(3) -0.002(3)
C6 0.053(3) 0.072(4) 0.089(5) 0.018(4) 0.040(3) 0.008(3)
C7 0.050(3) 0.055(3) 0.071(4) 0.013(3) 0.029(3) 0.019(3)
C8 0.047(3) 0.037(3) 0.059(3) 0.009(2) 0.022(2) 0.011(2)
C9 0.037(2) 0.032(2) 0.041(2) 0.0062(19) 0.0129(19) 0.0054(18)
C10 0.037(2) 0.022(2) 0.047(3) 0.0066(18) 0.0118(19) 0.0028(17)
C11 0.036(2) 0.022(2) 0.049(3) 0.0056(19) 0.0144(19) 0.0043(17)
C12 0.036(2) 0.0172(19) 0.058(3) 0.0026(19) 0.014(2) 0.0031(17)
C13 0.035(2) 0.0170(18) 0.050(3) -0.0033(18) 0.0160(19) -0.0007(16)
C14 0.041(2) 0.0188(19) 0.052(3) -0.0016(18) 0.018(2) -0.0010(17)
C15 0.055(3) 0.025(2) 0.059(3) -0.001(2) 0.027(2) -0.007(2)
C16 0.074(4) 0.030(3) 0.071(4) 0.007(3) 0.037(3) -0.007(2)
C17 0.078(4) 0.043(3) 0.060(4) 0.020(3) 0.025(3) 0.002(3)
C18 0.060(3) 0.042(3) 0.054(3) 0.012(2) 0.012(3) -0.002(2)
C19 0.045(3) 0.027(2) 0.051(3) 0.005(2) 0.015(2) -0.0017(19)
C20 0.039(2) 0.029(2) 0.049(3) 0.000(2) 0.005(2) -0.0083(19)
C21 0.032(2) 0.021(2) 0.049(3) -0.0011(18) 0.0110(19) -0.0018(17)
C22 0.034(2) 0.0199(19) 0.043(2) 0.0006(17) 0.0117(18) -0.0006(16)
C23 0.033(2) 0.020(2) 0.050(3) 0.0004(19) 0.0109(19) -0.0031(17)
C24 0.037(2) 0.018(2) 0.043(2) 0.0012(18) 0.0050(19) 0.0020(17)
C25 0.038(2) 0.0186(19) 0.044(2) 0.0031(18) 0.0104(18) 0.0002(17)
C26 0.062(3) 0.022(2) 0.066(3) 0.012(2) 0.031(3) 0.004(2)
C27 0.066(3) 0.030(2) 0.069(4) 0.008(2) 0.041(3) 0.010(2)
C28 0.102(4) 0.065(3) 0.105(4) 0.020(3) 0.065(3) 0.011(3)
C29 0.110(4) 0.083(4) 0.117(5) 0.010(3) 0.076(4) 0.018(3)
C30 0.087(4) 0.054(3) 0.086(4) 0.003(3) 0.050(3) 0.017(3)
C31 0.062(3) 0.027(2) 0.056(3) 0.004(2) 0.027(3) 0.011(2)
C32 0.044(2) 0.024(2) 0.043(2) 0.0015(18) 0.014(2) 0.0053(18)
C33 0.036(2) 0.0179(19) 0.046(3) 0.0038(18) 0.0097(19) 0.0020(16)
C34 0.033(2) 0.022(2) 0.051(3) 0.0088(19) 0.0121(19) 0.0050(17)
C35 0.035(2) 0.0177(19) 0.059(3) 0.0059(19) 0.016(2) 0.0065(16)
C36 0.034(2) 0.0185(19) 0.046(2) -0.0050(18) 0.0160(18) -0.0046(16)
C37 0.044(2) 0.0168(19) 0.050(3) -0.0004(18) 0.022(2) -0.0003(17)
C38 0.061(3) 0.021(2) 0.056(3) -0.001(2) 0.026(2) -0.007(2)
C39 0.080(4) 0.023(2) 0.072(4) 0.009(2) 0.038(3) -0.001(2)
C40 0.066(3) 0.036(3) 0.070(4) 0.021(3) 0.023(3) 0.005(3)
C41 0.048(3) 0.036(3) 0.059(3) 0.012(2) 0.012(2) 0.001(2)
C42 0.043(2) 0.024(2) 0.048(3) 0.0047(19) 0.015(2) -0.0003(18)
C43 0.037(2) 0.026(2) 0.046(3) 0.0014(19) 0.0109(19) -0.0028(18)
C44 0.037(2) 0.0169(18) 0.041(2) -0.0009(17) 0.0147(18) -0.0049(16)
C45 0.036(2) 0.0191(19) 0.041(2) -0.0027(17) 0.0136(18) -0.0023(16)
C46 0.039(2) 0.020(2) 0.037(2) -0.0015(17) 0.0107(19) -0.0075(17)
C47 0.034(2) 0.037(2) 0.041(3) -0.004(2) -0.0037(19) 0.017(2)
C48 0.029(2) 0.034(2) 0.032(2) 0.0035(18) 0.0056(17) 0.0074(17)
C49 0.045(3) 0.037(2) 0.039(2) 0.009(2) 0.009(2) 0.009(2)
C50 0.038(2) 0.036(2) 0.057(3) 0.002(2) 0.022(2) 0.0005(19)
C51 0.065(4) 0.042(3) 0.092(5) 0.010(3) 0.041(3) -0.006(3)
C52 0.073(4) 0.042(3) 0.121(6) -0.006(4) 0.052(4) -0.021(3)
C53 0.046(3) 0.064(4) 0.094(5) -0.030(4) 0.028(3) -0.022(3)
C54 0.032(2) 0.047(3) 0.067(3) -0.018(3) 0.015(2) -0.006(2)
C55 0.028(2) 0.036(2) 0.045(3) -0.005(2) 0.0134(18) -0.0002(18)
C56 0.0227(19) 0.032(2) 0.033(2) -0.0030(17) 0.0052(16) 0.0048(16)
C57 0.024(2) 0.029(2) 0.035(2) 0.0025(17) 0.0046(17) 0.0028(16)
C58 0.0242(19) 0.042(2) 0.032(2) -0.0016(19) -0.0010(16) 0.0060(18)
C59 0.0226(18) 0.032(2) 0.029(2) -0.0024(17) 0.0011(15) -0.0035(16)
C60 0.027(2) 0.026(2) 0.031(2) -0.0002(17) 0.0023(16) -0.0026(16)
C61 0.029(2) 0.038(2) 0.040(2) 0.0022(19) 0.0002(18) 0.0004(18)
C62 0.039(3) 0.048(3) 0.048(3) 0.007(2) -0.008(2) 0.006(2)
C63 0.055(3) 0.054(3) 0.044(3) 0.021(2) 0.002(2) 0.002(3)
C64 0.046(3) 0.048(3) 0.042(3) 0.011(2) 0.011(2) -0.005(2)
C65 0.033(2) 0.029(2) 0.035(2) -0.0002(18) 0.0044(18) -0.0021(17)
C66 0.026(2) 0.033(2) 0.046(3) 0.0005(19) 0.0089(18) -0.0068(17)
C67 0.023(2) 0.033(2) 0.041(2) 0.0009(19) -0.0010(17) -0.0034(17)
C68 0.028(2) 0.039(2) 0.034(2) 0.0056(19) -0.0010(17) -0.0059(18)
C69 0.026(2) 0.038(2) 0.042(3) 0.001(2) -0.0033(18) -0.0039(18)
C70 0.045(3) 0.051(3) 0.072(4) 0.001(3) 0.023(3) 0.000(2)
C71 0.041(3) 0.108(6) 0.101(6) 0.016(5) 0.019(3) -0.005(3)
C72 0.073(4) 0.083(5) 0.124(6) -0.008(5) 0.020(4) 0.018(4)
C73 0.113(5) 0.083(4) 0.103(4) -0.024(3) 0.030(4) 0.022(3)
C74 0.171(11) 0.125(9) 0.136(10) 0.053(8) 0.080(9) -0.004(8)
C75 0.150(7) 0.115(7) 0.127(7) -0.019(6) 0.041(6) 0.039(6)
C79 0.046(3) 0.085(5) 0.078(5) 0.000(4) 0.013(3) 0.005(3)
C80 0.107(5) 0.091(5) 0.133(6) -0.030(4) 0.070(4) -0.017(4)
C81 0.078(5) 0.061(4) 0.134(8) -0.019(5) 0.027(5) -0.003(4)

loop_
_atom_type_symbol
_atom_type_description
_atom_type_scat_dispersion_real
_atom_type_scat_dispersion_imag
_atom_type_scat_source
C C 0.0181 0.0091 'International Tables Vol C Tables 4.2.6.8 and 6.1.1.4'
H H 0.0000 0.0000 'International Tables Vol C Tables 4.2.6.8 and 6.1.1.4'
Ce Ce -1.8482 9.6596 'International Tables Vol C Tables 4.2.6.8 and 6.1.1.4'
N N 0.0311 0.0180 'International Tables Vol C Tables 4.2.6.8 and 6.1.1.4'
O O 0.0492 0.0322 'International Tables Vol C Tables 4.2.6.8 and 6.1.1.4'

loop_
_geom_angle_atom_site_label_1
_geom_angle_atom_site_label_2
_geom_angle_atom_site_label_3
_geom_angle
_geom_angle_site_symmetry_1
_geom_angle_site_symmetry_3
O2 Ce1 O10 81.97(11) . .
O2 Ce1 O11 69.22(11) . .
O2 Ce1 O14 74.54(13) . .
O2 Ce1 O20 142.20(12) . .
O2 Ce1 C46 74.95(12) . .
O7 Ce1 O2 124.39(11) . .
O7 Ce1 O10 151.07(12) . .
O7 Ce1 O11 143.96(11) . .
O7 Ce1 O14 97.47(13) . .
O7 Ce1 O19 80.99(13) . .
O7 Ce1 O20 75.49(12) . .
O7 Ce1 C46 157.93(12) . .
O10 Ce1 O11 50.75(10) . .
O10 Ce1 C46 25.27(11) . .
O11 Ce1 C46 25.50(11) . .
O14 Ce1 O10 76.84(12) . .
O14 Ce1 O11 118.55(12) . .
O14 Ce1 O20 70.85(14) . .
O14 Ce1 C46 98.33(13) . .
O17 Ce1 O2 75.18(12) . .
O17 Ce1 O7 73.80(13) . .
O17 Ce1 O10 129.92(11) . .
O17 Ce1 O11 79.41(11) . .
O17 Ce1 O14 135.11(13) . .
O17 Ce1 O19 79.38(14) . .
O17 Ce1 O20 141.90(13) . .
O17 Ce1 C46 104.87(12) . .
O19 Ce1 O2 135.49(13) . .
O19 Ce1 O10 87.32(13) . .
O19 Ce1 O11 70.62(13) . .
O19 Ce1 O14 143.98(15) . .
O19 Ce1 O20 74.01(14) . .
O19 Ce1 C46 77.16(13) . .
O20 Ce1 O10 75.86(12) . .
O20 Ce1 O11 115.51(12) . .
O20 Ce1 C46 95.32(13) . .
O1 Ce2 O4 143.50(12) . .
O1 Ce2 O5 142.16(12) . .
O1 Ce2 O8 129.24(12) . .
O1 Ce2 O13 72.91(12) . .
O1 Ce2 O16 83.33(13) . .
O1 Ce2 O21 68.11(12) . .
O1 Ce2 O22 76.61(13) . .
O1 Ce2 C23 151.67(13) . .
O4 Ce2 O5 51.25(10) . .
O4 Ce2 O21 76.52(11) . .
O4 Ce2 O22 83.60(14) . .
O4 Ce2 C23 25.22(12) . .
O5 Ce2 C23 26.04(12) . .
O8 Ce2 O4 84.54(11) . .
O8 Ce2 O5 72.54(11) . .
O8 Ce2 O13 72.60(11) . .
O8 Ce2 O16 72.92(13) . .
O8 Ce2 O21 140.81(12) . .
O8 Ce2 O22 141.23(13) . .
O8 Ce2 C23 77.86(12) . .
O13 Ce2 O4 139.48(12) . .
O13 Ce2 O5 89.50(11) . .
O13 Ce2 O21 140.30(11) . .
O13 Ce2 O22 93.61(15) . .
O13 Ce2 C23 115.12(13) . .
O16 Ce2 O4 96.72(12) . .
O16 Ce2 O5 134.41(12) . .
O16 Ce2 O13 107.41(13) . .
O16 Ce2 O21 75.61(13) . .
O16 Ce2 O22 145.18(15) . .
O16 Ce2 C23 116.91(12) . .
O21 Ce2 O5 117.17(11) . .
O21 Ce2 C23 96.53(12) . .
O22 Ce2 O5 71.26(12) . .
O22 Ce2 O21 70.61(14) . .
O22 Ce2 C23 75.80(13) . .
C1 O1 Ce2 141.9(3) . .
C1 O2 Ce1 141.7(3) . .
C11 O3 H3 104(4) . .
C23 O4 Ce2 97.0(3) . .
C23 O5 Ce2 91.8(2) . .
C22 O6 H6 109(4) . .
C24 O7 Ce1 146.6(3) . .
C24 O8 Ce2 140.9(3) . .
C34 O9 H9 109.5 . .
C46 O10 Ce1 95.7(3) . .
C46 O11 Ce1 93.3(2) . .
C45 O12 H12 101(4) . .
C47 O13 Ce2 163.2(3) . .
C47 O14 Ce1 108.9(3) . .
C57 O15 H15 110(4) . .
C69 O16 Ce2 138.5(3) . .
C69 O17 Ce1 151.2(3) . .
C68 O18 H18 109.5 . .
C70 O19 Ce1 144.2(4) . .
C73 O20 Ce1 122.8(5) . .
Ce2 O21 H21A 110.4 . .
Ce2 O21 H21B 144(5) . .
H21A O21 H21B 101.0 . .
Ce2 O22 H22A 109.5 . .
Ce2 O22 H22B 130(5) . .
H22A O22 H22B 113.7 . .
C70 N1 C71 122.9(6) . .
C70 N1 C72 120.5(6) . .
C72 N1 C71 116.5(6) . .
C73 N2 C74 123.4(9) . .
C73 N2 C75 120.9(9) . .
C74 N2 C75 115.7(9) . .
C79 N3 C80 120.6(6) . .
C79 N3 C81 123.1(6) . .
C80 N3 C81 116.2(6) . .
C76 N4 C77 95.3(14) . .
C76 N4 C78 147.1(15) . .
C77 N4 C78 117.6(15) . .
O1 C1 O2 123.6(4) . .
O1 C1 C2 118.4(4) . .
O2 C1 C2 118.0(4) . .
C3 C2 C1 119.4(4) . .
C3 C2 C11 118.4(4) . .
C11 C2 C1 122.2(4) . .
C2 C3 H3A 118.9 . .
C2 C3 C4 122.2(4) . .
C4 C3 H3A 118.9 . .
C3 C4 C5 122.0(5) . .
C3 C4 C9 118.9(4) . .
C5 C4 C9 119.1(5) . .
C4 C5 H5 119.5 . .
C6 C5 C4 120.9(5) . .
C6 C5 H5 119.5 . .
C5 C6 H6A 119.9 . .
C5 C6 C7 120.2(5) . .
C7 C6 H6A 119.9 . .
C6 C7 H7 119.5 . .
C8 C7 C6 121.1(5) . .
C8 C7 H7 119.5 . .
C7 C8 H8 119.5 . .
C7 C8 C9 121.1(5) . .
C9 C8 H8 119.5 . .
C4 C9 C10 119.5(4) . .
C8 C9 C4 117.6(4) . .
C8 C9 C10 122.9(4) . .
C9 C10 C12 121.0(4) . .
C11 C10 C9 118.9(4) . .
C11 C10 C12 120.1(4) . .
O3 C11 C2 119.4(4) . .
C10 C11 O3 118.5(4) . .
C10 C11 C2 122.1(4) . .
C10 C12 H12A 108.7 . .
C10 C12 H12B 108.7 . .
H12A C12 H12B 107.6 . .
C13 C12 C10 114.4(4) 2_646 .
C13 C12 H12A 108.7 2_646 .
C13 C12 H12B 108.7 2_646 .
C14 C13 C12 120.8(4) . 2_656
C22 C13 C12 119.9(4) . 2_656
C22 C13 C14 119.3(4) . .
C13 C14 C15 122.9(4) . .
C13 C14 C19 120.1(4) . .
C19 C14 C15 117.0(5) . .
C14 C15 H15A 119.5 . .
C16 C15 C14 121.0(5) . .
C16 C15 H15A 119.5 . .
C15 C16 H16 119.3 . .
C15 C16 C17 121.4(5) . .
C17 C16 H16 119.3 . .
C16 C17 H17 120.3 . .
C18 C17 C16 119.5(5) . .
C18 C17 H17 120.3 . .
C17 C18 H18A 119.6 . .
C17 C18 C19 120.8(5) . .
C19 C18 H18A 119.6 . .
C18 C19 C14 120.1(4) . .
C20 C19 C14 118.4(4) . .
C20 C19 C18 121.5(5) . .
C19 C20 H20 119.0 . .
C21 C20 C19 122.0(4) . .
C21 C20 H20 119.0 . .
C20 C21 C22 118.8(4) . .
C20 C21 C23 119.6(4) . .
C22 C21 C23 121.6(4) . .
O6 C22 C13 119.0(4) . .
O6 C22 C21 119.8(4) . .
C13 C22 C21 121.2(4) . .
O4 C23 Ce2 57.7(2) . .
O4 C23 O5 119.9(4) . .
O4 C23 C21 120.9(4) . .
O5 C23 Ce2 62.2(2) . .
O5 C23 C21 119.2(4) . .
C21 C23 Ce2 177.4(3) . .
O7 C24 O8 123.6(4) . .
O7 C24 C25 118.7(4) . .
O8 C24 C25 117.7(4) . .
C26 C25 C24 119.9(4) . .
C26 C25 C34 118.4(4) . .
C34 C25 C24 121.6(4) . .
C25 C26 H26 119.2 . .
C25 C26 C27 121.5(4) . .
C27 C26 H26 119.2 . .
C26 C27 C28 121.3(5) . .
C26 C27 C32 119.8(4) . .
C28 C27 C32 118.8(5) . .
C27 C28 H28 119.5 . .
C29 C28 C27 120.9(7) . .
C29 C28 H28 119.5 . .
C28 C29 H29 120.0 . .
C28 C29 C30 120.1(7) . .
C30 C29 H29 120.0 . .
C29 C30 H30 119.7 . .
C31 C30 C29 120.5(6) . .
C31 C30 H30 119.7 . .
C30 C31 H31 119.2 . .
C30 C31 C32 121.7(5) . .
C32 C31 H31 119.2 . .
C27 C32 C31 117.9(4) . .
C27 C32 C33 119.1(4) . .
C33 C32 C31 123.0(4) . .
C32 C33 C35 120.6(4) . .
C34 C33 C32 119.6(4) . .
C34 C33 C35 119.8(4) . .
O9 C34 C25 120.5(4) . .
O9 C34 C33 118.1(4) . .
C33 C34 C25 121.3(4) . .
C33 C35 H35A 108.4 . .
C33 C35 H35B 108.4 . .
C33 C35 C36 115.5(4) . 2_556
H35A C35 H35B 107.5 . .
C36 C35 H35A 108.4 2_556 .
C36 C35 H35B 108.4 2_556 .
C37 C36 C35 122.7(4) . 2_546
C45 C36 C35 118.5(4) . 2_546
C45 C36 C37 118.7(4) . .
C36 C37 C38 123.2(4) . .
C42 C37 C36 120.0(4) . .
C42 C37 C38 116.8(4) . .
C37 C38 H38 119.4 . .
C39 C38 C37 121.1(5) . .
C39 C38 H38 119.4 . .
C38 C39 H39 119.3 . .
C38 C39 C40 121.5(5) . .
C40 C39 H39 119.3 . .
C39 C40 H40 120.2 . .
C41 C40 C39 119.7(5) . .
C41 C40 H40 120.2 . .
C40 C41 H41 119.5 . .
C40 C41 C42 120.9(5) . .
C42 C41 H41 119.5 . .
C37 C42 C41 119.9(4) . .
C43 C42 C37 119.4(4) . .
C43 C42 C41 120.7(4) . .
C42 C43 H43 119.4 . .
C44 C43 C42 121.2(4) . .
C44 C43 H43 119.4 . .
C43 C44 C45 119.6(4) . .
C43 C44 C46 119.8(4) . .
C45 C44 C46 120.6(4) . .
O12 C45 C36 118.5(4) . .
O12 C45 C44 120.5(4) . .
C36 C45 C44 121.0(4) . .
O10 C46 Ce1 59.0(2) . .
O10 C46 O11 120.1(4) . .
O10 C46 C44 120.3(4) . .
O11 C46 Ce1 61.2(2) . .
O11 C46 C44 119.6(4) . .
C44 C46 Ce1 176.1(3) . .
O13 C47 C48 120.6(5) . .
O14 C47 O13 121.0(4) . .
O14 C47 C48 118.5(4) . .
C49 C48 C47 120.0(4) . .
C49 C48 C57 119.3(4) . .
C57 C48 C47 120.6(4) . .
C48 C49 H49 119.6 . .
C48 C49 C50 120.9(4) . .
C50 C49 H49 119.6 . .
C51 C50 C49 121.2(5) . .
C51 C50 C55 119.8(5) . .
C55 C50 C49 118.9(4) . .
C50 C51 H51 119.6 . .
C52 C51 C50 120.8(6) . .
C52 C51 H51 119.6 . .
C51 C52 H52 119.9 . .
C51 C52 C53 120.2(5) . .
C53 C52 H52 119.9 . .
C52 C53 H53 119.4 . .
C54 C53 C52 121.2(6) . .
C54 C53 H53 119.4 . .
C53 C54 H54 120.1 . .
C53 C54 C55 119.7(6) . .
C55 C54 H54 120.1 . .
C50 C55 C54 118.1(4) . .
C50 C55 C56 120.5(4) . .
C56 C55 C54 121.2(5) . .
C55 C56 C58 121.9(4) . .
C57 C56 C55 118.1(4) . .
C57 C56 C58 119.9(4) . .
O15 C57 C48 120.2(4) . .
O15 C57 C56 118.4(4) . .
C56 C57 C48 121.4(4) . .
C56 C58 H58A 108.6 . .
C56 C58 H58B 108.6 . .
C56 C58 C59 114.5(4) . 4_666
H58A C58 H58B 107.6 . .
C59 C58 H58A 108.6 4_666 .
C59 C58 H58B 108.6 4_666 .
C60 C59 C58 121.3(4) . 4_465
C68 C59 C58 119.8(4) . 4_465
C68 C59 C60 118.7(4) . .
C59 C60 C65 119.7(4) . .
C61 C60 C59 122.9(4) . .
C61 C60 C65 117.3(4) . .
C60 C61 H61 119.4 . .
C62 C61 C60 121.2(4) . .
C62 C61 H61 119.4 . .
C61 C62 H62 119.3 . .
C61 C62 C63 121.3(4) . .
C63 C62 H62 119.3 . .
C62 C63 H63 120.3 . .
C64 C63 C62 119.5(5) . .
C64 C63 H63 120.3 . .
C63 C64 H64 119.3 . .
C63 C64 C65 121.3(5) . .
C65 C64 H64 119.3 . .
C64 C65 C60 119.3(4) . .
C66 C65 C60 118.9(4) . .
C66 C65 C64 121.8(4) . .
C65 C66 H66 119.0 . .
C67 C66 C65 122.1(4) . .
C67 C66 H66 119.0 . .
C66 C67 C68 118.6(4) . .
C66 C67 C69 119.7(4) . .
C68 C67 C69 121.7(4) . .
O18 C68 C59 118.2(4) . .
O18 C68 C67 120.0(4) . .
C59 C68 C67 121.8(4) . .
O16 C69 O17 122.8(4) . .
O16 C69 C67 119.6(4) . .
O17 C69 C67 117.6(4) . .
O19 C70 N1 125.3(6) . .
O19 C70 H70 117.3 . .
N1 C70 H70 117.3 . .
N1 C71 H71A 109.5 . .
N1 C71 H71B 109.5 . .
N1 C71 H71C 109.5 . .
H71A C71 H71B 109.5 . .
H71A C71 H71C 109.5 . .
H71B C71 H71C 109.5 . .
N1 C72 H72A 109.5 . .
N1 C72 H72B 109.5 . .
N1 C72 H72C 109.5 . .
H72A C72 H72B 109.5 . .
H72A C72 H72C 109.5 . .
H72B C72 H72C 109.5 . .
O20 C73 N2 122.3(10) . .
O20 C73 H73 118.8 . .
N2 C73 H73 118.8 . .
N2 C74 H74A 109.5 . .
N2 C74 H74B 109.5 . .
N2 C74 H74C 109.5 . .
H74A C74 H74B 109.5 . .
H74A C74 H74C 109.5 . .
H74B C74 H74C 109.5 . .
N2 C75 H75A 109.5 . .
N2 C75 H75B 109.5 . .
N2 C75 H75C 109.5 . .
H75A C75 H75B 109.5 . .
H75A C75 H75C 109.5 . .
H75B C75 H75C 109.5 . .
O24 C76 N4 92.8(13) . .
O23 C79 N3 126.9(7) . .
O23 C79 H79 116.6 . .
N3 C79 H79 116.6 . .
N3 C80 H80A 109.5 . .
N3 C80 H80B 109.5 . .
N3 C80 H80C 109.5 . .
H80A C80 H80B 109.5 . .
H80A C80 H80C 109.5 . .
H80B C80 H80C 109.5 . .
N3 C81 H81A 109.5 . .
N3 C81 H81B 109.5 . .
N3 C81 H81C 109.5 . .
H81A C81 H81B 109.5 . .
H81A C81 H81C 109.5 . .
H81B C81 H81C 109.5 . .

loop_
_geom_bond_atom_site_label_1
_geom_bond_atom_site_label_2
_geom_bond_distance
_geom_bond_site_symmetry_2
Ce1 O2 2.479(3) .
Ce1 O7 2.439(3) .
Ce1 O10 2.539(3) .
Ce1 O11 2.586(3) .
Ce1 O14 2.484(3) .
Ce1 O17 2.429(3) .
Ce1 O19 2.467(4) .
Ce1 O20 2.530(4) .
Ce1 C46 2.947(4) .
Ce2 O1 2.402(3) .
Ce2 O4 2.490(3) .
Ce2 O5 2.586(3) .
Ce2 O8 2.451(3) .
Ce2 O13 2.471(4) .
Ce2 O16 2.452(3) .
Ce2 O21 2.556(3) .
Ce2 O22 2.553(4) .
Ce2 C23 2.923(4) .
O1 C1 1.252(6) .
O2 C1 1.256(6) .
O3 H3 0.818(11) .
O3 C11 1.370(5) .
O4 C23 1.255(6) .
O5 C23 1.283(6) .
O6 H6 0.820(11) .
O6 C22 1.366(6) .
O7 C24 1.249(6) .
O8 C24 1.264(6) .
O9 H9 0.8200 .
O9 C34 1.352(6) .
O10 C46 1.265(5) .
O11 C46 1.271(5) .
O12 H12 0.819(11) .
O12 C45 1.351(6) .
O13 C47 1.254(6) .
O14 C47 1.247(7) .
O15 H15 0.820(11) .
O15 C57 1.356(5) .
O16 C69 1.247(6) .
O17 C69 1.266(6) .
O18 H18 0.8200 .
O18 C68 1.361(6) .
O19 C70 1.243(7) .
O20 C73 1.230(9) .
O21 H21A 0.8774 .
O21 H21B 0.875(11) .
O22 H22A 0.8558 .
O22 H22B 0.879(11) .
O23 C79 1.220(9) .
O24 C76 1.245(10) .
N1 C70 1.287(7) .
N1 C71 1.453(8) .
N1 C72 1.438(9) .
N2 C73 1.351(11) .
N2 C74 1.397(12) .
N2 C75 1.448(12) .
N3 C79 1.311(8) .
N3 C80 1.418(9) .
N3 C81 1.434(9) .
N4 C76 1.387(9) .
N4 C77 1.44(2) .
N4 C78 1.478(9) .
C1 C2 1.486(6) .
C2 C3 1.368(7) .
C2 C11 1.424(6) .
C3 H3A 0.9300 .
C3 C4 1.403(7) .
C4 C5 1.411(7) .
C4 C9 1.420(7) .
C5 H5 0.9300 .
C5 C6 1.359(9) .
C6 H6A 0.9300 .
C6 C7 1.376(9) .
C7 H7 0.9300 .
C7 C8 1.360(7) .
C8 H8 0.9300 .
C8 C9 1.416(7) .
C9 C10 1.432(6) .
C10 C11 1.369(6) .
C10 C12 1.524(6) .
C12 H12A 0.9700 .
C12 H12B 0.9700 .
C12 C13 1.523(6) 2_646
C13 C12 1.523(6) 2_656
C13 C14 1.418(7) .
C13 C22 1.379(6) .
C14 C15 1.422(6) .
C14 C19 1.421(7) .
C15 H15A 0.9300 .
C15 C16 1.364(8) .
C16 H16 0.9300 .
C16 C17 1.392(9) .
C17 H17 0.9300 .
C17 C18 1.365(8) .
C18 H18A 0.9300 .
C18 C19 1.409(7) .
C19 C20 1.409(6) .
C20 H20 0.9300 .
C20 C21 1.371(7) .
C21 C22 1.431(6) .
C21 C23 1.487(6) .
C24 C25 1.494(6) .
C25 C26 1.374(7) .
C25 C34 1.430(6) .
C26 H26 0.9300 .
C26 C27 1.401(7) .
C27 C28 1.411(8) .
C27 C32 1.415(7) .
C28 H28 0.9300 .
C28 C29 1.368(10) .
C29 H29 0.9300 .
C29 C30 1.393(10) .
C30 H30 0.9300 .
C30 C31 1.343(8) .
C31 H31 0.9300 .
C31 C32 1.423(6) .
C32 C33 1.415(7) .
C33 C34 1.379(6) .
C33 C35 1.520(6) .
C35 H35A 0.9700 .
C35 H35B 0.9700 .
C35 C36 1.525(6) 2_556
C36 C35 1.525(6) 2_546
C36 C37 1.424(7) .
C36 C45 1.390(6) .
C37 C38 1.431(6) .
C37 C42 1.420(7) .
C38 H38 0.9300 .
C38 C39 1.353(8) .
C39 H39 0.9300 .
C39 C40 1.404(9) .
C40 H40 0.9300 .
C40 C41 1.344(7) .
C41 H41 0.9300 .
C41 C42 1.426(7) .
C42 C43 1.405(6) .
C43 H43 0.9300 .
C43 C44 1.368(6) .
C44 C45 1.431(6) .
C44 C46 1.486(5) .
C47 C48 1.495(6) .
C48 C49 1.366(7) .
C48 C57 1.435(6) .
C49 H49 0.9300 .
C49 C50 1.417(7) .
C50 C51 1.412(7) .
C50 C55 1.417(7) .
C51 H51 0.9300 .
C51 C52 1.356(10) .
C52 H52 0.9300 .
C52 C53 1.396(10) .
C53 H53 0.9300 .
C53 C54 1.379(8) .
C54 H54 0.9300 .
C54 C55 1.429(7) .
C55 C56 1.426(6) .
C56 C57 1.380(6) .
C56 C58 1.516(6) .
C58 H58A 0.9700 .
C58 H58B 0.9700 .
C58 C59 1.532(6) 4_666
C59 C58 1.532(6) 4_465
C59 C60 1.422(6) .
C59 C68 1.381(6) .
C60 C61 1.421(6) .
C60 C65 1.432(6) .
C61 H61 0.9300 .
C61 C62 1.365(7) .
C62 H62 0.9300 .
C62 C63 1.390(8) .
C63 H63 0.9300 .
C63 C64 1.369(7) .
C64 H64 0.9300 .
C64 C65 1.410(7) .
C65 C66 1.407(6) .
C66 H66 0.9300 .
C66 C67 1.364(7) .
C67 C68 1.437(6) .
C67 C69 1.498(6) .
C70 H70 0.9300 .
C71 H71A 0.9600 .
C71 H71B 0.9600 .
C71 H71C 0.9600 .
C72 H72A 0.9600 .
C72 H72B 0.9600 .
C72 H72C 0.9600 .
C73 H73 0.9300 .
C74 H74A 0.9600 .
C74 H74B 0.9600 .
C74 H74C 0.9600 .
C75 H75A 0.9600 .
C75 H75B 0.9600 .
C75 H75C 0.9600 .
C79 H79 0.9300 .
C80 H80A 0.9600 .
C80 H80B 0.9600 .
C80 H80C 0.9600 .
C81 H81A 0.9600 .
C81 H81B 0.9600 .
C81 H81C 0.9600 .
